data_4030036
loop_
_publ_author_name
'Wang, Haijun'
'Fronczek, Frank R.'
'Vicente, M Gra\,ca H'
'Smith, Kevin M.'

_publ_section_title
;
 Functionalization of 3,5,8-Trichlorinated BODIPY Dyes.
;
_journal_issue 21
_journal_name_full 'The Journal of organic chemistry'
_journal_page_first 10342
_journal_paper_doi 10.1021/jo501969z
_journal_volume 79
_journal_year 2014
_chemical_formula_moiety 'C23 H23 B Cl2 F2 N2 O4 S'
_chemical_formula_sum 'C23 H23 B Cl2 F2 N2 O4 S'
_chemical_formula_weight 543.20
_chemical_name_systematic
; 
 ? 
;
_space_group_IT_number 7
_symmetry_cell_setting monoclinic
_symmetry_space_group_name_Hall 'P -2yc'
_symmetry_space_group_name_H-M 'P 1 c 1'
_atom_sites_solution_hydrogens geom
_atom_sites_solution_primary direct
_atom_sites_solution_secondary difmap
_audit_creation_method SHELXL-97
_cell_angle_alpha 90
_cell_angle_beta 104.362(5)
_cell_angle_gamma 90
_cell_formula_units_Z 4
_cell_length_a 11.9869(9)
_cell_length_b 9.9485(7)
_cell_length_c 20.9771(15)
_cell_measurement_reflns_used 6528
_cell_measurement_temperature 100.0(5)
_cell_measurement_theta_max 60.94
_cell_measurement_theta_min 3.81
_cell_volume 2423.4(3)
_computing_cell_refinement 'Bruker SAINT'
_computing_data_collection 'Bruker APEX2'
_computing_data_reduction 'Bruker SAINT'
_computing_molecular_graphics 'ORTEP-3 for Windows (Farrugia, 2012)'
_computing_publication_material 'SHELXL-97 (Sheldrick, 2008)'
_computing_structure_refinement 'SHELXL-97 (Sheldrick, 2008)'
_computing_structure_solution 'SHELXS-97 (Sheldrick, 2008)'
_diffrn_ambient_temperature 100.0(5)
_diffrn_measured_fraction_theta_full 0.966
_diffrn_measured_fraction_theta_max 0.966
_diffrn_measurement_device_type 'Bruker Kappa APEX-II DUO'
_diffrn_measurement_method '\f and \w scans'
_diffrn_radiation_monochromator 'QUAZAR multilayer optics'
_diffrn_radiation_source 'I\mS microfocus'
_diffrn_radiation_type CuK\a
_diffrn_radiation_wavelength 1.54184
_diffrn_reflns_av_R_equivalents 0.0427
_diffrn_reflns_av_sigmaI/netI 0.0559
_diffrn_reflns_limit_h_max 12
_diffrn_reflns_limit_h_min -13
_diffrn_reflns_limit_k_max 11
_diffrn_reflns_limit_k_min -10
_diffrn_reflns_limit_l_max 23
_diffrn_reflns_limit_l_min -23
_diffrn_reflns_number 14337
_diffrn_reflns_theta_full 61.38
_diffrn_reflns_theta_max 61.38
_diffrn_reflns_theta_min 3.81
_exptl_absorpt_coefficient_mu 3.653
_exptl_absorpt_correction_T_max 0.9305
_exptl_absorpt_correction_T_min 0.3451
_exptl_absorpt_correction_type multi-scan
_exptl_absorpt_process_details 'SADABS (Sheldrick, 2004)'
_exptl_crystal_colour red
_exptl_crystal_density_diffrn 1.489
_exptl_crystal_density_method 'not measured'
_exptl_crystal_description lath
_exptl_crystal_F_000 1120
_exptl_crystal_size_max 0.37
_exptl_crystal_size_mid 0.08
_exptl_crystal_size_min 0.02
_refine_diff_density_max 0.984
_refine_diff_density_min -0.392
_refine_diff_density_rms 0.077
_refine_ls_abs_structure_details 'Flack (1983) '
_refine_ls_abs_structure_Flack 0.49(3)
_refine_ls_extinction_method none
_refine_ls_goodness_of_fit_ref 1.018
_refine_ls_hydrogen_treatment constr
_refine_ls_matrix_type full
_refine_ls_number_parameters 654
_refine_ls_number_reflns 6294
_refine_ls_number_restraints 26
_refine_ls_restrained_S_all 1.019
_refine_ls_R_factor_all 0.0740
_refine_ls_R_factor_gt 0.0640
_refine_ls_shift/su_max 0.004
_refine_ls_shift/su_mean 0.000
_refine_ls_structure_factor_coef Fsqd
_refine_ls_weighting_details 'calc w=1/[\s^2^(Fo^2^)+(0.1067P)^2^+3.5575P] where P=(Fo^2^+2Fc^2^)/3'
_refine_ls_weighting_scheme calc
_refine_ls_wR_factor_gt 0.1704
_refine_ls_wR_factor_ref 0.1804
_reflns_number_gt 5424
_reflns_number_total 6294
_reflns_threshold_expression I>2\s(I)
_cod_data_source_file jo501969z_si_002.cif
_cod_data_source_block Compound11
_cod_depositor_comments
;
The following automatic conversions were performed:

'_symmetry_cell_setting' value 'Monoclinic' changed to 'monoclinic'
according to
/home/saulius/struct/COD-crude-data--automatic-downloads/rss-feeds/ACS/lib/dictionaries/cif_core.dic
dictionary named 'cif_core.dic' version 2.4.2 from 2011-04-26.

Automatic conversion script
Id: cif_fix_values 2827 2014-09-09 07:05:25Z andrius 

 Adding full bibliography for 4030032--4030045.cif.
;
_cod_original_sg_symbol_Hall 'P -2yc '
_cod_original_sg_symbol_H-M 'P c   '
_cod_database_code 4030036

loop_
_symmetry_equiv_pos_as_xyz
'x, y, z'
'x, -y, z+1/2'

loop_
_atom_site_label
_atom_site_type_symbol
_atom_site_fract_x
_atom_site_fract_y
_atom_site_fract_z
_atom_site_U_iso_or_equiv
_atom_site_adp_type
_atom_site_occupancy
_atom_site_symmetry_multiplicity
_atom_site_calc_flag
_atom_site_refinement_flags
_atom_site_disorder_assembly
_atom_site_disorder_group
Cl1 Cl 0.7562(2) 0.6806(2) 0.49987(13) 0.0632(7) Uani 1 1 d . . .
Cl2 Cl 0.2473(2) 0.6790(2) 0.40791(12) 0.0654(7) Uani 1 1 d . . .
F1 F 0.5037(4) 0.5338(4) 0.4399(2) 0.0483(12) Uani 1 1 d . . .
F2 F 0.4945(5) 0.7433(4) 0.4794(2) 0.0521(13) Uani 1 1 d . . .
O1 O 0.7549(7) 0.1148(7) 0.7916(3) 0.0711(19) Uani 1 1 d . . .
O2 O 0.8627(9) 0.2917(8) 0.8376(4) 0.092(3) Uani 1 1 d . . .
O3 O 0.1956(6) 0.1238(6) 0.6950(4) 0.0626(17) Uani 1 1 d . . .
O4 O 0.0370(8) 0.2404(10) 0.6721(5) 0.109(4) Uani 1 1 d . . .
N1 N 0.5960(6) 0.5743(6) 0.5535(3) 0.0401(15) Uani 1 1 d . . .
N2 N 0.3849(6) 0.5692(6) 0.5158(3) 0.0405(15) Uani 1 1 d . . .
C1 C 0.7043(9) 0.5997(7) 0.5587(4) 0.051(2) Uani 1 1 d . . .
C2 C 0.7752(9) 0.5527(8) 0.6199(5) 0.055(2) Uani 1 1 d . . .
C3 C 0.7023(7) 0.4965(7) 0.6539(4) 0.0400(19) Uani 1 1 d . . .
C4 C 0.5888(8) 0.5069(7) 0.6114(4) 0.043(2) Uani 1 1 d . . .
C5 C 0.4782(7) 0.4730(6) 0.6197(4) 0.0346(17) Uani 1 1 d . A .
C6 C 0.3800(7) 0.5007(6) 0.5731(4) 0.0352(17) Uani 1 1 d . . .
C7 C 0.2585(9) 0.4800(7) 0.5714(4) 0.050(2) Uani 1 1 d . . .
C8 C 0.1963(8) 0.5370(8) 0.5127(4) 0.048(2) Uani 1 1 d . . .
C9 C 0.2760(8) 0.5929(8) 0.4814(4) 0.051(2) Uani 1 1 d . . .
C10 C 0.9022(10) 0.5640(12) 0.6418(6) 0.076(3) Uani 1 1 d . . .
H10A H 0.9237 0.6054 0.6855 0.114 Uiso 1 1 calc R . .
H10B H 0.9303 0.6198 0.6105 0.114 Uiso 1 1 calc R . .
H10C H 0.9366 0.4743 0.6437 0.114 Uiso 1 1 calc R . .
C11 C 0.7399(7) 0.4383(8) 0.7190(4) 0.0429(19) Uani 1 1 d . . .
H11A H 0.6757 0.4436 0.7408 0.051 Uiso 1 1 calc R . .
H11B H 0.8040 0.4932 0.7451 0.051 Uiso 1 1 calc R . .
C12 C 0.7809(9) 0.2883(9) 0.7205(5) 0.056(2) Uani 1 1 d . . .
H12A H 0.7192 0.2329 0.6925 0.067 Uiso 1 1 calc R . .
H12B H 0.8496 0.2826 0.7024 0.067 Uiso 1 1 calc R . .
C13 C 0.8100(10) 0.2343(8) 0.7898(5) 0.060(3) Uani 1 1 d . . .
C14 C 0.7730(15) 0.0516(13) 0.8556(6) 0.102(4) Uani 1 1 d . . .
H14A H 0.8543 0.0270 0.8716 0.153 Uiso 1 1 calc R . .
H14B H 0.7253 -0.0294 0.8519 0.153 Uiso 1 1 calc R . .
H14C H 0.7516 0.1144 0.8866 0.153 Uiso 1 1 calc R . .
C15 C 0.2053(8) 0.4177(8) 0.6216(4) 0.049(2) Uani 1 1 d . . .
H15A H 0.1362 0.4700 0.6239 0.059 Uiso 1 1 calc R . .
H15B H 0.2607 0.4227 0.6652 0.059 Uiso 1 1 calc R . .
C16 C 0.1709(8) 0.2716(8) 0.6065(4) 0.0471(19) Uani 1 1 d . . .
H16A H 0.1117 0.2664 0.5642 0.057 Uiso 1 1 calc R . .
H16B H 0.2389 0.2195 0.6020 0.057 Uiso 1 1 calc R . .
C17 C 0.1242(8) 0.2117(9) 0.6601(4) 0.050(2) Uani 1 1 d . . .
C18 C 0.1675(11) 0.0718(12) 0.7527(5) 0.081(3) Uani 1 1 d . . .
H18A H 0.1664 0.1454 0.7836 0.121 Uiso 1 1 calc R . .
H18B H 0.2253 0.0052 0.7736 0.121 Uiso 1 1 calc R . .
H18C H 0.0915 0.0291 0.7405 0.121 Uiso 1 1 calc R . .
C19 C 0.0704(10) 0.5416(11) 0.4877(6) 0.074(3) Uani 1 1 d . . .
H19A H 0.0388 0.4508 0.4880 0.111 Uiso 1 1 calc R . .
H19B H 0.0510 0.5765 0.4426 0.111 Uiso 1 1 calc R . .
H19C H 0.0376 0.6005 0.5157 0.111 Uiso 1 1 calc R . .
C20 C 0.4726(7) 0.4020(5) 0.6815(3) 0.0358(18) Uani 1 1 d D . .
S1 S 0.4638(3) 0.4874(2) 0.75187(15) 0.0391(10) Uani 0.712(10) 1 d PD A 1
C21 C 0.478(3) 0.2672(14) 0.6902(10) 0.040(3) Uani 0.712(10) 1 d PD A 1
H21 H 0.4852 0.2037 0.6576 0.048 Uiso 0.712(10) 1 calc PR A 1
S1A S 0.4710(17) 0.2317(9) 0.6826(6) 0.040(3) Uani 0.288(10) 1 d PD A 2
C21A C 0.473(4) 0.452(2) 0.7411(11) 0.0391(10) Uani 0.288(10) 1 d PD A 2
H21A H 0.4746 0.5460 0.7496 0.047 Uiso 0.288(10) 1 calc PR A 2
C22 C 0.4726(9) 0.2322(7) 0.7595(4) 0.052(2) Uani 1 1 d D . .
H22 H 0.4660 0.1448 0.7765 0.063 Uiso 1 1 d R A .
C23 C 0.4694(9) 0.3492(7) 0.7934(4) 0.054(2) Uani 1 1 d D A .
H23 H 0.4712 0.3491 0.8389 0.064 Uiso 1 1 d R . .
B1 B 0.4924(9) 0.6099(8) 0.4937(5) 0.042(2) Uani 1 1 d . . .
Cl3 Cl 0.1655(2) 1.2044(2) 1.14375(12) 0.0631(7) Uani 1 1 d . . .
Cl4 Cl 0.67785(19) 1.19879(18) 1.23759(10) 0.0522(5) Uani 1 1 d . . .
F3 F 0.4199(4) 1.0549(4) 1.2052(2) 0.0439(11) Uani 1 1 d . . .
F4 F 0.4273(5) 1.2663(4) 1.1659(2) 0.0524(13) Uani 1 1 d . . .
O5 O 0.1610(11) 0.6315(8) 0.8558(4) 0.122(4) Uani 1 1 d . . .
O6 O 0.0416(9) 0.7969(10) 0.8146(5) 0.116(3) Uani 1 1 d . . .
O7 O 0.7307(5) 0.6499(6) 0.9507(3) 0.0601(17) Uani 1 1 d . . .
O8 O 0.8920(7) 0.7611(8) 0.9790(5) 0.097(3) Uani 1 1 d . . .
N3 N 0.3264(6) 1.0976(5) 1.0917(3) 0.0392(15) Uani 1 1 d . . .
N4 N 0.5407(6) 1.0934(5) 1.1312(3) 0.0369(15) Uani 1 1 d . . .
C24 C 0.2130(7) 1.1238(7) 1.0842(4) 0.044(2) Uani 1 1 d . . .
C25 C 0.1444(8) 1.0732(9) 1.0256(5) 0.052(2) Uani 1 1 d . . .
C26 C 0.2241(8) 1.0171(8) 0.9945(4) 0.048(2) Uani 1 1 d . . .
C27 C 0.3363(6) 1.0318(7) 1.0350(4) 0.0330(16) Uani 1 1 d . . .
C28 C 0.4420(7) 0.9941(6) 1.0262(4) 0.0358(18) Uani 1 1 d . B .
C29 C 0.5483(7) 1.0237(6) 1.0736(4) 0.0324(16) Uani 1 1 d . . .
C30 C 0.6619(7) 1.0017(6) 1.0755(4) 0.0330(16) Uani 1 1 d . . .
C31 C 0.7284(8) 1.0600(7) 1.1338(4) 0.044(2) Uani 1 1 d . . .
C32 C 0.6480(8) 1.1118(7) 1.1657(4) 0.043(2) Uani 1 1 d . . .
C33 C 0.0171(8) 1.0878(10) 1.0019(6) 0.062(3) Uani 1 1 d . . .
H33A H -0.0121 1.1398 1.0340 0.093 Uiso 1 1 calc R . .
H33B H -0.0187 0.9986 0.9966 0.093 Uiso 1 1 calc R . .
H33C H -0.0015 1.1347 0.9595 0.093 Uiso 1 1 calc R . .
C34 C 0.1826(8) 0.9530(10) 0.9257(5) 0.056(2) Uani 1 1 d . . .
H34A H 0.1176 1.0063 0.8994 0.067 Uiso 1 1 calc R . .
H34B H 0.2459 0.9563 0.9031 0.067 Uiso 1 1 calc R . .
C35 C 0.1447(9) 0.8096(8) 0.9285(4) 0.054(2) Uani 1 1 d . . .
H35A H 0.0811 0.8061 0.9509 0.065 Uiso 1 1 calc R . .
H35B H 0.2096 0.7561 0.9548 0.065 Uiso 1 1 calc R . .
C36 C 0.1045(11) 0.7480(11) 0.8604(5) 0.076(3) Uani 1 1 d . . .
C37 C 0.134(2) 0.5654(16) 0.7918(6) 0.147(8) Uani 1 1 d . . .
H37A H 0.0558 0.5290 0.7824 0.220 Uiso 1 1 calc R . .
H37B H 0.1889 0.4921 0.7922 0.220 Uiso 1 1 calc R . .
H37C H 0.1397 0.6307 0.7578 0.220 Uiso 1 1 calc R . .
C38 C 0.7170(7) 0.9372(7) 1.0262(4) 0.0386(18) Uani 1 1 d . . .
H38A H 0.7847 0.9913 1.0230 0.046 Uiso 1 1 calc R . .
H38B H 0.6615 0.9383 0.9826 0.046 Uiso 1 1 calc R . .
C39 C 0.7560(9) 0.7915(7) 1.0434(5) 0.048(2) Uani 1 1 d . . .
H39A H 0.8167 0.7893 1.0851 0.058 Uiso 1 1 calc R . .
H39B H 0.6901 0.7367 1.0491 0.058 Uiso 1 1 calc R . .
C40 C 0.8023(7) 0.7350(7) 0.9876(4) 0.045(2) Uani 1 1 d . . .
C41 C 0.7618(8) 0.5970(10) 0.8937(4) 0.059(2) Uani 1 1 d . . .
H41A H 0.7915 0.6697 0.8710 0.089 Uiso 1 1 calc R . .
H41B H 0.6939 0.5571 0.8639 0.089 Uiso 1 1 calc R . .
H41C H 0.8214 0.5280 0.9074 0.089 Uiso 1 1 calc R . .
C42 C 0.8582(7) 1.0615(9) 1.1594(4) 0.052(2) Uani 1 1 d . . .
H42A H 0.8792 1.1138 1.2002 0.078 Uiso 1 1 calc R . .
H42B H 0.8930 1.1024 1.1264 0.078 Uiso 1 1 calc R . .
H42C H 0.8864 0.9691 1.1681 0.078 Uiso 1 1 calc R . .
C43 C 0.4495(6) 0.9239(6) 0.9655(3) 0.0331(16) Uani 1 1 d D . .
S2 S 0.4627(16) 1.0090(9) 0.8954(5) 0.036(3) Uani 0.284(10) 1 d PD B 2
C44 C 0.448(5) 0.790(2) 0.9540(14) 0.0406(10) Uani 0.284(10) 1 d PD B 2
H44 H 0.4412 0.7262 0.9864 0.049 Uiso 0.284(10) 1 calc PR B 2
S2A S 0.4511(4) 0.7522(3) 0.96389(14) 0.0406(10) Uani 0.716(10) 1 d PD B 2
C44A C 0.459(3) 0.9775(16) 0.9076(8) 0.036(3) Uani 0.716(10) 1 d PD B 2
H44A H 0.4618 1.0711 0.8993 0.043 Uiso 0.716(10) 1 calc PR B 2
C45 C 0.4572(8) 0.7503(8) 0.8864(4) 0.048(2) Uani 1 1 d D . .
H45 H 0.4603 0.6636 0.8679 0.058 Uiso 1 1 d R B .
C46 C 0.4634(8) 0.8707(8) 0.8587(4) 0.0486(19) Uani 1 1 d D B .
H46 H 0.4649 0.8748 0.8137 0.058 Uiso 1 1 d R . .
B2 B 0.4249(9) 1.1285(8) 1.1508(5) 0.042(2) Uani 1 1 d . . .

loop_
_atom_site_aniso_label
_atom_site_aniso_U_11
_atom_site_aniso_U_22
_atom_site_aniso_U_33
_atom_site_aniso_U_23
_atom_site_aniso_U_13
_atom_site_aniso_U_12
Cl1 0.0787(17) 0.0536(11) 0.0697(16) 0.0096(10) 0.0421(13) -0.0071(10)
Cl2 0.0853(19) 0.0589(12) 0.0530(14) 0.0106(9) 0.0193(13) 0.0103(11)
F1 0.075(3) 0.039(2) 0.038(3) 0.0002(18) 0.026(2) 0.003(2)
F2 0.078(4) 0.0300(19) 0.054(3) 0.0056(19) 0.028(3) 0.011(2)
O1 0.088(5) 0.068(4) 0.050(4) 0.004(3) 0.004(3) -0.012(3)
O2 0.145(8) 0.078(4) 0.043(4) 0.006(4) 0.002(5) -0.016(5)
O3 0.054(4) 0.068(4) 0.066(4) 0.014(3) 0.014(3) -0.001(3)
O4 0.079(6) 0.135(8) 0.130(8) 0.079(6) 0.055(6) 0.038(5)
N1 0.046(4) 0.035(3) 0.043(4) 0.003(3) 0.020(3) 0.000(3)
N2 0.043(4) 0.042(3) 0.037(4) 0.000(3) 0.013(3) 0.006(3)
C1 0.070(7) 0.039(4) 0.055(6) -0.001(4) 0.039(5) -0.006(4)
C2 0.057(6) 0.048(4) 0.065(6) -0.002(4) 0.025(5) 0.003(4)
C3 0.032(4) 0.040(4) 0.052(5) -0.006(3) 0.019(4) 0.004(3)
C4 0.074(6) 0.027(3) 0.037(4) 0.001(3) 0.028(4) 0.004(3)
C5 0.047(5) 0.025(3) 0.037(4) -0.008(3) 0.021(4) -0.010(3)
C6 0.047(5) 0.030(3) 0.031(4) -0.008(3) 0.016(4) 0.003(3)
C7 0.073(6) 0.038(4) 0.039(5) -0.006(3) 0.014(5) -0.003(4)
C8 0.044(5) 0.051(4) 0.045(5) -0.007(4) 0.000(4) 0.011(4)
C9 0.058(6) 0.048(4) 0.053(5) -0.001(4) 0.026(5) 0.007(4)
C10 0.058(7) 0.086(7) 0.083(8) 0.017(6) 0.015(6) -0.002(5)
C11 0.039(5) 0.049(4) 0.041(5) -0.003(4) 0.010(4) 0.002(4)
C12 0.048(6) 0.064(5) 0.056(6) 0.005(4) 0.013(5) 0.009(4)
C13 0.080(7) 0.041(4) 0.050(6) 0.006(4) -0.002(5) -0.001(4)
C14 0.163(14) 0.094(8) 0.051(7) 0.017(6) 0.031(8) -0.025(9)
C15 0.052(5) 0.056(5) 0.039(5) -0.009(3) 0.010(4) -0.007(4)
C16 0.041(5) 0.054(4) 0.046(5) 0.000(4) 0.010(4) -0.006(4)
C17 0.051(6) 0.058(5) 0.045(5) 0.011(4) 0.016(4) 0.009(4)
C18 0.081(8) 0.086(7) 0.066(7) 0.021(6) 0.002(6) -0.007(6)
C19 0.081(8) 0.068(6) 0.075(7) -0.005(5) 0.023(6) 0.004(5)
C20 0.063(5) 0.022(3) 0.025(4) 0.001(3) 0.015(4) -0.004(3)
S1 0.0583(19) 0.0278(16) 0.0366(17) -0.0058(11) 0.0219(14) -0.0042(14)
C21 0.056(4) 0.016(5) 0.053(4) 0.001(4) 0.024(4) -0.003(5)
S1A 0.056(4) 0.016(5) 0.053(4) 0.001(4) 0.024(4) -0.003(5)
C21A 0.0583(19) 0.0278(16) 0.0366(17) -0.0058(11) 0.0219(14) -0.0042(14)
C22 0.087(7) 0.031(4) 0.038(4) -0.004(3) 0.012(4) -0.008(4)
C23 0.083(7) 0.041(4) 0.041(5) -0.007(4) 0.022(5) -0.014(4)
B1 0.059(6) 0.033(4) 0.041(5) 0.005(3) 0.023(5) 0.013(4)
Cl3 0.0609(15) 0.0600(12) 0.0769(17) -0.0066(11) 0.0332(13) 0.0137(10)
Cl4 0.0711(15) 0.0448(9) 0.0385(10) -0.0105(8) 0.0095(10) -0.0075(9)
F3 0.065(3) 0.0321(18) 0.039(2) 0.0012(18) 0.021(2) -0.005(2)
F4 0.074(3) 0.0243(18) 0.065(3) -0.0058(19) 0.030(3) 0.005(2)
O5 0.227(12) 0.077(5) 0.039(4) -0.006(4) -0.008(5) 0.039(6)
O6 0.113(7) 0.126(7) 0.077(6) -0.001(5) -0.038(5) 0.025(6)
O7 0.041(3) 0.073(4) 0.068(4) -0.034(3) 0.016(3) -0.010(3)
O8 0.070(5) 0.113(6) 0.128(7) -0.076(6) 0.064(5) -0.047(5)
N3 0.050(4) 0.031(3) 0.040(4) 0.000(3) 0.018(3) 0.003(3)
N4 0.055(4) 0.026(3) 0.029(3) -0.004(2) 0.010(3) -0.004(3)
C24 0.041(5) 0.035(4) 0.061(6) 0.009(3) 0.020(4) 0.011(3)
C25 0.045(5) 0.056(5) 0.061(6) -0.003(4) 0.023(5) 0.006(4)
C26 0.058(6) 0.043(4) 0.046(5) 0.005(3) 0.019(4) 0.004(4)
C27 0.026(4) 0.034(3) 0.042(4) 0.002(3) 0.014(3) -0.001(3)
C28 0.053(5) 0.026(3) 0.026(4) 0.003(3) 0.005(3) -0.002(3)
C29 0.040(4) 0.024(3) 0.035(4) -0.002(3) 0.012(3) -0.003(3)
C30 0.034(4) 0.031(3) 0.037(4) 0.004(3) 0.013(3) 0.000(3)
C31 0.055(5) 0.043(4) 0.037(4) 0.002(3) 0.015(4) -0.009(4)
C32 0.063(6) 0.032(3) 0.033(4) -0.005(3) 0.012(4) -0.002(4)
C33 0.039(5) 0.070(5) 0.081(7) 0.001(5) 0.021(5) 0.014(4)
C34 0.045(6) 0.076(6) 0.048(5) 0.008(4) 0.011(4) 0.003(4)
C35 0.060(6) 0.062(5) 0.039(5) 0.005(4) 0.013(4) -0.019(4)
C36 0.086(8) 0.081(7) 0.046(6) 0.014(5) -0.010(6) -0.025(6)
C37 0.26(2) 0.102(10) 0.053(8) -0.012(7) -0.019(10) 0.055(12)
C38 0.034(4) 0.037(3) 0.048(5) 0.003(3) 0.017(4) 0.001(3)
C39 0.062(6) 0.040(4) 0.047(5) -0.008(3) 0.022(4) 0.000(4)
C40 0.039(5) 0.041(4) 0.060(5) -0.004(4) 0.022(4) 0.000(4)
C41 0.053(6) 0.070(5) 0.049(6) -0.020(4) 0.004(5) 0.015(4)
C42 0.037(5) 0.071(5) 0.043(5) -0.005(4) -0.001(4) -0.016(4)
C43 0.022(4) 0.034(3) 0.044(4) 0.002(3) 0.008(3) 0.004(3)
S2 0.054(3) 0.029(5) 0.023(5) 0.010(3) 0.009(4) 0.006(4)
C44 0.0525(18) 0.0325(16) 0.0360(17) -0.0027(11) 0.0094(13) -0.0027(16)
S2A 0.0525(18) 0.0325(16) 0.0360(17) -0.0027(11) 0.0094(13) -0.0027(16)
C44A 0.054(3) 0.029(5) 0.023(5) 0.010(3) 0.009(4) 0.006(4)
C45 0.052(5) 0.041(4) 0.047(5) -0.008(4) 0.005(4) -0.003(3)
C46 0.052(5) 0.061(5) 0.032(4) 0.002(3) 0.011(4) 0.001(4)
B2 0.064(7) 0.024(4) 0.044(5) 0.001(3) 0.026(5) 0.007(4)

loop_
_atom_type_symbol
_atom_type_description
_atom_type_scat_dispersion_real
_atom_type_scat_dispersion_imag
_atom_type_scat_source
C C 0.0181 0.0091 'International Tables Vol C Tables 4.2.6.8 and 6.1.1.4'
H H 0.0000 0.0000 'International Tables Vol C Tables 4.2.6.8 and 6.1.1.4'
B B 0.0090 0.0039 'International Tables Vol C Tables 4.2.6.8 and 6.1.1.4'
O O 0.0492 0.0322 'International Tables Vol C Tables 4.2.6.8 and 6.1.1.4'
F F 0.0727 0.0534 'International Tables Vol C Tables 4.2.6.8 and 6.1.1.4'
S S 0.3331 0.5567 'International Tables Vol C Tables 4.2.6.8 and 6.1.1.4'
Cl Cl 0.3639 0.7018 'International Tables Vol C Tables 4.2.6.8 and 6.1.1.4'
N N 0.0311 0.0180 'International Tables Vol C Tables 4.2.6.8 and 6.1.1.4'

loop_
_geom_angle_atom_site_label_1
_geom_angle_atom_site_label_2
_geom_angle_atom_site_label_3
_geom_angle
C13 O1 C14 116.2(8)
C17 O3 C18 117.0(8)
C1 N1 C4 107.1(7)
C1 N1 B1 126.8(7)
C4 N1 B1 126.1(7)
C9 N2 C6 107.7(7)
C9 N2 B1 124.6(7)
C6 N2 B1 127.6(7)
N1 C1 C2 111.7(7)
N1 C1 Cl1 124.3(7)
C2 C1 Cl1 124.0(7)
C3 C2 C1 106.6(8)
C3 C2 C10 127.4(9)
C1 C2 C10 126.0(9)
C2 C3 C4 106.0(8)
C2 C3 C11 124.2(8)
C4 C3 C11 129.9(7)
N1 C4 C5 118.6(8)
N1 C4 C3 108.6(7)
C5 C4 C3 132.6(7)
C6 C5 C4 122.1(7)
C6 C5 C20 120.3(7)
C4 C5 C20 117.6(8)
C5 C6 N2 120.3(7)
C5 C6 C7 131.9(7)
N2 C6 C7 107.7(7)
C8 C7 C6 106.0(8)
C8 C7 C15 124.3(9)
C6 C7 C15 129.7(8)
C7 C8 C9 107.4(8)
C7 C8 C19 127.3(9)
C9 C8 C19 125.3(9)
N2 C9 C8 111.2(8)
N2 C9 Cl2 121.3(6)
C8 C9 Cl2 127.5(8)
C2 C10 H10A 109.5
C2 C10 H10B 109.5
H10A C10 H10B 109.5
C2 C10 H10C 109.5
H10A C10 H10C 109.5
H10B C10 H10C 109.5
C3 C11 C12 114.9(7)
C3 C11 H11A 108.5
C12 C11 H11A 108.5
C3 C11 H11B 108.5
C12 C11 H11B 108.5
H11A C11 H11B 107.5
C13 C12 C11 110.7(8)
C13 C12 H12A 109.5
C11 C12 H12A 109.5
C13 C12 H12B 109.5
C11 C12 H12B 109.5
H12A C12 H12B 108.1
O2 C13 O1 123.6(9)
O2 C13 C12 126.1(8)
O1 C13 C12 109.9(8)
O1 C14 H14A 109.5
O1 C14 H14B 109.5
H14A C14 H14B 109.5
O1 C14 H14C 109.5
H14A C14 H14C 109.5
H14B C14 H14C 109.5
C7 C15 C16 113.0(7)
C7 C15 H15A 109.0
C16 C15 H15A 109.0
C7 C15 H15B 109.0
C16 C15 H15B 109.0
H15A C15 H15B 107.8
C17 C16 C15 110.9(7)
C17 C16 H16A 109.5
C15 C16 H16A 109.5
C17 C16 H16B 109.5
C15 C16 H16B 109.5
H16A C16 H16B 108.0
O4 C17 O3 122.5(9)
O4 C17 C16 125.8(8)
O3 C17 C16 111.7(8)
O3 C18 H18A 109.5
O3 C18 H18B 109.5
H18A C18 H18B 109.5
O3 C18 H18C 109.5
H18A C18 H18C 109.5
H18B C18 H18C 109.5
C8 C19 H19A 109.5
C8 C19 H19B 109.5
H19A C19 H19B 109.5
C8 C19 H19C 109.5
H19A C19 H19C 109.5
H19B C19 H19C 109.5
C21A C20 C21 104.7(16)
C21A C20 C5 129.9(11)
C21 C20 C5 125.1(9)
C21A C20 S1A 110.8(10)
C5 C20 S1A 119.3(6)
C21 C20 S1 112.5(9)
C5 C20 S1 122.3(4)
S1A C20 S1 118.4(5)
C23 S1 C20 92.2(4)
C20 C21 C22 110.2(12)
C20 C21 H21 124.9
C22 C21 H21 124.9
C22 S1A C20 90.8(6)
C20 C21A C23 115.5(16)
C20 C21A H21A 122.3
C23 C21A H21A 122.3
C23 C22 C21 108.5(8)
C23 C22 S1A 121.9(7)
C23 C22 H22 124.5
C21 C22 H22 126.8
S1A C22 H22 113.2
C22 C23 C21A 101.0(10)
C22 C23 S1 116.5(6)
C22 C23 H23 121.6
C21A C23 H23 137.2
S1 C23 H23 121.9
F2 B1 F1 109.8(6)
F2 B1 N2 112.9(6)
F1 B1 N2 111.1(7)
F2 B1 N1 109.9(7)
F1 B1 N1 107.9(6)
N2 B1 N1 104.9(6)
C36 O5 C37 116.7(9)
C40 O7 C41 117.5(7)
C24 N3 C27 106.7(6)
C24 N3 B2 127.8(7)
C27 N3 B2 125.5(7)
C32 N4 C29 106.0(6)
C32 N4 B2 128.6(6)
C29 N4 B2 125.2(7)
N3 C24 C25 112.9(7)
N3 C24 Cl3 121.0(7)
C25 C24 Cl3 126.0(6)
C24 C25 C26 103.5(8)
C24 C25 C33 126.2(8)
C26 C25 C33 130.1(9)
C25 C26 C27 109.7(8)
C25 C26 C34 120.1(9)
C27 C26 C34 130.2(8)
C28 C27 N3 121.4(7)
C28 C27 C26 131.5(7)
N3 C27 C26 107.1(6)
C27 C28 C29 122.6(7)
C27 C28 C43 120.0(7)
C29 C28 C43 117.4(7)
C30 C29 N4 109.1(7)
C30 C29 C28 133.7(7)
N4 C29 C28 117.2(7)
C29 C30 C31 107.7(7)
C29 C30 C38 130.7(7)
C31 C30 C38 121.5(7)
C32 C31 C30 105.0(8)
C32 C31 C42 126.5(7)
C30 C31 C42 128.5(7)
N4 C32 C31 112.2(7)
N4 C32 Cl4 121.3(6)
C31 C32 Cl4 126.4(7)
C25 C33 H33A 109.5
C25 C33 H33B 109.5
H33A C33 H33B 109.5
C25 C33 H33C 109.5
H33A C33 H33C 109.5
H33B C33 H33C 109.5
C35 C34 C26 112.7(7)
C35 C34 H34A 109.1
C26 C34 H34A 109.1
C35 C34 H34B 109.1
C26 C34 H34B 109.1
H34A C34 H34B 107.8
C34 C35 C36 112.0(7)
C34 C35 H35A 109.2
C36 C35 H35A 109.2
C34 C35 H35B 109.2
C36 C35 H35B 109.2
H35A C35 H35B 107.9
O6 C36 O5 121.9(11)
O6 C36 C35 126.4(12)
O5 C36 C35 111.3(9)
O5 C37 H37A 109.5
O5 C37 H37B 109.5
H37A C37 H37B 109.5
O5 C37 H37C 109.5
H37A C37 H37C 109.5
H37B C37 H37C 109.5
C30 C38 C39 113.7(6)
C30 C38 H38A 108.8
C39 C38 H38A 108.8
C30 C38 H38B 108.8
C39 C38 H38B 108.8
H38A C38 H38B 107.7
C40 C39 C38 108.4(7)
C40 C39 H39A 110.0
C38 C39 H39A 110.0
C40 C39 H39B 110.0
C38 C39 H39B 110.0
H39A C39 H39B 108.4
O8 C40 O7 123.1(8)
O8 C40 C39 124.3(8)
O7 C40 C39 112.5(7)
O7 C41 H41A 109.5
O7 C41 H41B 109.5
H41A C41 H41B 109.5
O7 C41 H41C 109.5
H41A C41 H41C 109.5
H41B C41 H41C 109.5
C31 C42 H42A 109.5
C31 C42 H42B 109.5
H42A C42 H42B 109.5
C31 C42 H42C 109.5
H42A C42 H42C 109.5
H42B C42 H42C 109.5
C44 C43 C44A 103.2(15)
C44 C43 C28 128.2(11)
C44A C43 C28 128.6(9)
C44A C43 S2A 111.8(8)
C28 C43 S2A 119.6(5)
C44 C43 S2 109.2(10)
C28 C43 S2 122.6(6)
S2A C43 S2 117.8(5)
C46 S2 C43 90.0(6)
C43 C44 C45 115.3(16)
C43 C44 H44 122.3
C45 C44 H44 122.3
C45 S2A C43 91.9(4)
C43 C44A C46 111.2(11)
C43 C44A H44A 124.4
C46 C44A H44A 124.4
C46 C45 C44 101.3(10)
C46 C45 S2A 116.0(6)
C46 C45 H45 128.5
C44 C45 H45 130.2
S2A C45 H45 115.4
C45 C46 C44A 108.9(8)
C45 C46 S2 124.1(7)
C45 C46 H46 119.0
C44A C46 H46 131.9
S2 C46 H46 116.8
F3 B2 F4 109.7(7)
F3 B2 N3 112.7(7)
F4 B2 N3 110.5(7)
F3 B2 N4 108.7(7)
F4 B2 N4 107.7(7)
N3 B2 N4 107.4(6)

loop_
_geom_bond_atom_site_label_1
_geom_bond_atom_site_label_2
_geom_bond_distance
Cl1 C1 1.713(8)
Cl2 C9 1.721(9)
F1 B1 1.394(10)
F2 B1 1.362(9)
O1 C13 1.366(12)
O1 C14 1.449(12)
O2 C13 1.190(12)
O3 C17 1.313(11)
O3 C18 1.432(12)
O4 C17 1.169(11)
N1 C1 1.300(11)
N1 C4 1.409(10)
N1 B1 1.571(13)
N2 C9 1.348(11)
N2 C6 1.394(10)
N2 B1 1.528(12)
C1 C2 1.432(14)
C2 C3 1.377(13)
C2 C10 1.481(14)
C3 C4 1.433(12)
C3 C11 1.449(12)
C4 C5 1.420(12)
C5 C6 1.360(12)
C5 C20 1.491(10)
C6 C7 1.462(13)
C7 C8 1.392(12)
C7 C15 1.494(12)
C8 C9 1.402(13)
C8 C19 1.470(14)
C10 H10A 0.9800
C10 H10B 0.9800
C10 H10C 0.9800
C11 C12 1.568(12)
C11 H11A 0.9900
C11 H11B 0.9900
C12 C13 1.507(14)
C12 H12A 0.9900
C12 H12B 0.9900
C14 H14A 0.9800
C14 H14B 0.9800
C14 H14C 0.9800
C15 C16 1.522(11)
C15 H15A 0.9900
C15 H15B 0.9900
C16 C17 1.498(13)
C16 H16A 0.9900
C16 H16B 0.9900
C18 H18A 0.9800
C18 H18B 0.9800
C18 H18C 0.9800
C19 H19A 0.9800
C19 H19B 0.9800
C19 H19C 0.9800
C20 C21A 1.346(18)
C20 C21 1.354(15)
C20 S1A 1.695(9)
C20 S1 1.730(6)
S1 C23 1.620(8)
C21 C22 1.513(19)
C21 H21 0.9500
S1A C22 1.608(12)
C21A C23 1.51(2)
C21A H21A 0.9500
C22 C23 1.370(11)
C22 H22 0.9500
C23 H23 0.9500
Cl3 C24 1.698(8)
Cl4 C32 1.697(8)
F3 B2 1.370(10)
F4 B2 1.406(9)
O5 C36 1.357(15)
O5 C37 1.458(15)
O6 C36 1.170(13)
O7 C40 1.313(11)
O7 C41 1.437(11)
O8 C40 1.163(10)
N3 C24 1.354(10)
N3 C27 1.388(9)
N3 B2 1.515(13)
N4 C32 1.323(11)
N4 C29 1.415(9)
N4 B2 1.582(12)
C24 C25 1.392(13)
C25 C26 1.399(13)
C25 C33 1.490(13)
C26 C27 1.409(12)
C26 C34 1.544(13)
C27 C28 1.378(11)
C28 C29 1.438(11)
C28 C43 1.475(10)
C29 C30 1.370(11)
C30 C31 1.408(12)
C30 C38 1.502(10)
C31 C32 1.401(12)
C31 C42 1.515(12)
C33 H33A 0.9800
C33 H33B 0.9800
C33 H33C 0.9800
C34 C35 1.502(13)
C34 H34A 0.9900
C34 H34B 0.9900
C35 C36 1.519(14)
C35 H35A 0.9900
C35 H35B 0.9900
C37 H37A 0.9800
C37 H37B 0.9800
C37 H37C 0.9800
C38 C39 1.538(11)
C38 H38A 0.9900
C38 H38B 0.9900
C39 C40 1.522(12)
C39 H39A 0.9900
C39 H39B 0.9900
C41 H41A 0.9800
C41 H41B 0.9800
C41 H41C 0.9800
C42 H42A 0.9800
C42 H42B 0.9800
C42 H42C 0.9800
C43 C44 1.349(18)
C43 C44A 1.355(14)
C43 S2A 1.708(6)
C43 S2 1.737(10)
S2 C46 1.577(12)
C44 C45 1.50(2)
C44 H44 0.9500
S2A C45 1.645(8)
C44A C46 1.487(18)
C44A H44A 0.9500
C45 C46 1.341(12)
C45 H45 0.9500
C46 H46 0.9500

loop_
_geom_torsion_atom_site_label_1
_geom_torsion_atom_site_label_2
_geom_torsion_atom_site_label_3
_geom_torsion_atom_site_label_4
_geom_torsion
C4 N1 C1 C2 -0.7(9)
B1 N1 C1 C2 -179.9(7)
C4 N1 C1 Cl1 179.9(5)
B1 N1 C1 Cl1 0.6(11)
N1 C1 C2 C3 -0.8(9)
Cl1 C1 C2 C3 178.7(6)
N1 C1 C2 C10 179.5(9)
Cl1 C1 C2 C10 -1.0(13)
C1 C2 C3 C4 1.8(8)
C10 C2 C3 C4 -178.5(9)
C1 C2 C3 C11 -179.3(7)
C10 C2 C3 C11 0.5(14)
C1 N1 C4 C5 177.0(6)
B1 N1 C4 C5 -3.8(10)
C1 N1 C4 C3 1.8(8)
B1 N1 C4 C3 -179.0(6)
C2 C3 C4 N1 -2.3(8)
C11 C3 C4 N1 178.9(7)
C2 C3 C4 C5 -176.5(7)
C11 C3 C4 C5 4.6(13)
N1 C4 C5 C6 1.7(10)
C3 C4 C5 C6 175.4(7)
N1 C4 C5 C20 -179.8(6)
C3 C4 C5 C20 -6.0(11)
C4 C5 C6 N2 -2.7(10)
C20 C5 C6 N2 178.8(6)
C4 C5 C6 C7 -177.7(7)
C20 C5 C6 C7 3.8(11)
C9 N2 C6 C5 -174.8(6)
B1 N2 C6 C5 6.1(10)
C9 N2 C6 C7 1.2(8)
B1 N2 C6 C7 -177.8(7)
C5 C6 C7 C8 175.8(7)
N2 C6 C7 C8 0.3(8)
C5 C6 C7 C15 -1.6(13)
N2 C6 C7 C15 -177.1(7)
C6 C7 C8 C9 -1.7(8)
C15 C7 C8 C9 175.9(7)
C6 C7 C8 C19 179.5(8)
C15 C7 C8 C19 -3.0(13)
C6 N2 C9 C8 -2.4(9)
B1 N2 C9 C8 176.7(7)
C6 N2 C9 Cl2 178.8(5)
B1 N2 C9 Cl2 -2.1(10)
C7 C8 C9 N2 2.6(9)
C19 C8 C9 N2 -178.5(8)
C7 C8 C9 Cl2 -178.6(6)
C19 C8 C9 Cl2 0.2(13)
C2 C3 C11 C12 -84.2(10)
C4 C3 C11 C12 94.5(10)
C3 C11 C12 C13 -175.9(9)
C14 O1 C13 O2 -6.0(18)
C14 O1 C13 C12 -178.9(10)
C11 C12 C13 O2 -43.3(16)
C11 C12 C13 O1 129.3(9)
C8 C7 C15 C16 84.4(10)
C6 C7 C15 C16 -98.6(9)
C7 C15 C16 C17 176.8(8)
C18 O3 C17 O4 -5.4(15)
C18 O3 C17 C16 172.4(8)
C15 C16 C17 O4 68.7(14)
C15 C16 C17 O3 -109.0(9)
C6 C5 C20 C21A -96(3)
C4 C5 C20 C21A 85(3)
C6 C5 C20 C21 91(2)
C4 C5 C20 C21 -87(2)
C6 C5 C20 S1A 86.6(11)
C4 C5 C20 S1A -92.0(11)
C6 C5 C20 S1 -91.6(8)
C4 C5 C20 S1 89.8(8)
C21A C20 S1 C23 -21(14)
C21 C20 S1 C23 0.8(18)
C5 C20 S1 C23 -176.8(8)
S1A C20 S1 C23 5.0(10)
C21A C20 C21 C22 5(3)
C5 C20 C21 C22 178.7(13)
S1A C20 C21 C22 -146(18)
S1 C20 C21 C22 1(3)
C21A C20 S1A C22 -1(2)
C21 C20 S1A C22 29(15)
C5 C20 S1A C22 176.8(9)
S1 C20 S1A C22 -4.9(13)
C21 C20 C21A C23 -5(4)
C5 C20 C21A C23 -178.4(16)
S1A C20 C21A C23 -1(4)
S1 C20 C21A C23 154(17)
C20 C21 C22 C23 -3(3)
C20 C21 C22 S1A 163(10)
C20 S1A C22 C23 2.9(15)
C20 S1A C22 C21 -13(8)
C21 C22 C23 C21A 0(2)
S1A C22 C23 C21A -4(2)
C21 C22 C23 S1 3.9(18)
S1A C22 C23 S1 0.0(15)
C20 C21A C23 C22 3(4)
C20 C21A C23 S1 -166(10)
C20 S1 C23 C22 -2.9(9)
C20 S1 C23 C21A 10(7)
C9 N2 B1 F2 54.4(10)
C6 N2 B1 F2 -126.7(8)
C9 N2 B1 F1 -69.5(9)
C6 N2 B1 F1 109.4(8)
C9 N2 B1 N1 174.1(6)
C6 N2 B1 N1 -7.0(9)
C1 N1 B1 F2 -53.5(10)
C4 N1 B1 F2 127.4(7)
C1 N1 B1 F1 66.3(9)
C4 N1 B1 F1 -112.8(8)
C1 N1 B1 N2 -175.1(7)
C4 N1 B1 N2 5.8(9)
C27 N3 C24 C25 2.6(8)
B2 N3 C24 C25 -175.6(7)
C27 N3 C24 Cl3 -179.9(5)
B2 N3 C24 Cl3 1.9(10)
N3 C24 C25 C26 -2.5(9)
Cl3 C24 C25 C26 -179.8(6)
N3 C24 C25 C33 -178.4(8)
Cl3 C24 C25 C33 4.3(13)
C24 C25 C26 C27 1.4(9)
C33 C25 C26 C27 177.1(9)
C24 C25 C26 C34 -178.1(7)
C33 C25 C26 C34 -2.4(14)
C24 N3 C27 C28 178.2(6)
B2 N3 C27 C28 -3.6(10)
C24 N3 C27 C26 -1.5(7)
B2 N3 C27 C26 176.7(6)
C25 C26 C27 C28 -179.7(7)
C34 C26 C27 C28 -0.2(14)
C25 C26 C27 N3 0.0(9)
C34 C26 C27 N3 179.5(8)
N3 C27 C28 C29 -2.1(10)
C26 C27 C28 C29 177.6(7)
N3 C27 C28 C43 179.8(6)
C26 C27 C28 C43 -0.5(11)
C32 N4 C29 C30 0.2(8)
B2 N4 C29 C30 -175.1(6)
C32 N4 C29 C28 -178.4(6)
B2 N4 C29 C28 6.3(9)
C27 C28 C29 C30 -177.6(7)
C43 C28 C29 C30 0.6(11)
C27 C28 C29 N4 0.6(9)
C43 C28 C29 N4 178.8(6)
N4 C29 C30 C31 -1.4(7)
C28 C29 C30 C31 176.9(7)
N4 C29 C30 C38 -177.6(6)
C28 C29 C30 C38 0.7(13)
C29 C30 C31 C32 1.9(8)
C38 C30 C31 C32 178.5(6)
C29 C30 C31 C42 179.0(7)
C38 C30 C31 C42 -4.4(11)
C29 N4 C32 C31 1.0(8)
B2 N4 C32 C31 176.1(6)
C29 N4 C32 Cl4 177.2(5)
B2 N4 C32 Cl4 -7.8(10)
C30 C31 C32 N4 -1.9(8)
C42 C31 C32 N4 -179.0(7)
C30 C31 C32 Cl4 -177.8(6)
C42 C31 C32 Cl4 5.1(12)
C25 C26 C34 C35 -84.2(10)
C27 C26 C34 C35 96.5(11)
C26 C34 C35 C36 -179.8(9)
C37 O5 C36 O6 -4(2)
C37 O5 C36 C35 -177.2(13)
C34 C35 C36 O6 -46.9(17)
C34 C35 C36 O5 126.2(11)
C29 C30 C38 C39 -101.5(9)
C31 C30 C38 C39 82.8(9)
C30 C38 C39 C40 176.1(7)
C41 O7 C40 O8 -5.8(14)
C41 O7 C40 C39 175.8(7)
C38 C39 C40 O8 76.2(12)
C38 C39 C40 O7 -105.4(9)
C27 C28 C43 C44 -91(3)
C29 C28 C43 C44 91(3)
C27 C28 C43 C44A 89(2)
C29 C28 C43 C44A -89.6(19)
C27 C28 C43 S2A -93.3(7)
C29 C28 C43 S2A 88.5(7)
C27 C28 C43 S2 89.3(10)
C29 C28 C43 S2 -88.9(10)
C44 C43 S2 C46 1(3)
C44A C43 S2 C46 -5(17)
C28 C43 S2 C46 -179.5(8)
S2A C43 S2 C46 3.1(11)
C44A C43 C44 C45 1(4)
C28 C43 C44 C45 -180.0(17)
S2A C43 C44 C45 -166(18)
S2 C43 C44 C45 0(4)
C44 C43 S2A C45 12(15)
C44A C43 S2A C45 -2.7(16)
C28 C43 S2A C45 178.9(7)
S2 C43 S2A C45 -3.6(9)
C44 C43 C44A C46 0(3)
C28 C43 C44A C46 -179.8(11)
S2A C43 C44A C46 2(2)
S2 C43 C44A C46 174(20)
C43 C44 C45 C46 -1(4)
C43 C44 C45 S2A 171(11)
C43 S2A C45 C46 2.7(8)
C43 S2A C45 C44 -6(8)
C44 C45 C46 C44A 0(3)
S2A C45 C46 C44A -1.9(16)
C44 C45 C46 S2 1(2)
S2A C45 C46 S2 -1.1(14)
C43 C44A C46 C45 0(3)
C43 C44A C46 S2 -177(9)
C43 S2 C46 C45 -1.2(14)
C43 S2 C46 C44A 2(6)
C24 N3 B2 F3 66.9(9)
C27 N3 B2 F3 -110.9(8)
C24 N3 B2 F4 -56.2(10)
C27 N3 B2 F4 126.0(7)
C24 N3 B2 N4 -173.4(6)
C27 N3 B2 N4 8.8(9)
C32 N4 B2 F3 -62.2(9)
C29 N4 B2 F3 112.0(8)
C32 N4 B2 F4 56.5(10)
C29 N4 B2 F4 -129.3(7)
C32 N4 B2 N3 175.6(6)
C29 N4 B2 N3 -10.2(9)
